data_4119648
loop_
_publ_author_name
'Han-Yuan Gong'
'Brett M. Rambo'
'Vincent M. Lynch'
'Karin M. Keller'
'Jonathan L. Sessler'

_publ_contact_author_address
;
Department of Chemistry & Biochemistry, 
1 University Station A5300,
University of Texas at Austin, Austin, Texas, 78712-0165, USA;
College of Chemistry, Beijing Normal University, Beijing, 100875 (P. R. China); 
Department of Chemistry, Yonsei University, Seoul, 120-749, Korea;
;
_publ_contact_author_email
;
hyg2070@iccas.ac.cn; sessler@mail.utexas.edu
;
_publ_contact_author_name
;
Han-Yuan Gong and Jonathan L. Sessler
;
_publ_section_title
;
 "Texas-Sized" Molecular Boxes: Building Blocks for the Construction of
 Anion-Induced Supramolecular Species via Self-Assembly
;
_journal_name_full 'Journal of the American Chemical Society'
_journal_page_first 6330
_journal_page_last 6337
_journal_paper_doi 10.1021/ja401893w
_journal_volume 135
_journal_year 2013
_chemical_formula_sum 'C38 H48 F12 N10 O17.5 P4'
_chemical_formula_weight 1276.74
_chemical_name_common
;
cyclo[2](2,6-di(1H-imidazol-1-yl)pyridine)[2](1,2-dimethylenebenzene)
_ 2 PF6_ 2 H2PO4_ 9.5 H2O
;
_chemical_name_systematic
; 
 ? 
;
_space_group_IT_number 19
_symmetry_cell_setting monoclinic
_symmetry_space_group_name_Hall 'P 2ac 2ab'
_symmetry_space_group_name_H-M 'P 21 21 21'
_atom_sites_solution_hydrogens geom
_atom_sites_solution_primary direct
_atom_sites_solution_secondary difmap
_audit_creation_method SHELXL-97
_cell_angle_alpha 90.00
_cell_angle_beta 90.00
_cell_angle_gamma 90.00
_cell_formula_units_Z 4
_cell_length_a 12.125(2)
_cell_length_b 16.355(3)
_cell_length_c 27.163(5)
_cell_measurement_reflns_used 9497
_cell_measurement_temperature 223(2)
_cell_measurement_theta_max 25.00
_cell_measurement_theta_min 1.45
_cell_volume 5386.5(17)
_computing_cell_refinement 'CrystalClear (Rigaku Inc., 2008)'
_computing_data_collection 'CrystalClear (Rigaku Inc., 2008)'
_computing_data_reduction 'CrystalClear (Rigaku Inc., 2008)'
_computing_structure_refinement 'SHELXL-97 (Sheldrick, 1997)'
_computing_structure_solution 'SHELXS-97 (Sheldrick, 1990)'
_diffrn_ambient_temperature 223(2)
_diffrn_detector_area_resol_mean 13.6612
_diffrn_measured_fraction_theta_full 0.999
_diffrn_measured_fraction_theta_max 0.999
_diffrn_measurement_device
;
Mercury2 (2x2 bin mode)
;
_diffrn_measurement_method dtprofit.ref
_diffrn_radiation_monochromator graphite
_diffrn_radiation_source 'fine-focus sealed tube'
_diffrn_radiation_type MoK\a
_diffrn_radiation_wavelength 0.71073
_diffrn_reflns_av_R_equivalents 0.0590
_diffrn_reflns_av_sigmaI/netI 0.0556
_diffrn_reflns_limit_h_max 12
_diffrn_reflns_limit_h_min -14
_diffrn_reflns_limit_k_max 19
_diffrn_reflns_limit_k_min -19
_diffrn_reflns_limit_l_max 32
_diffrn_reflns_limit_l_min -32
_diffrn_reflns_number 38021
_diffrn_reflns_theta_full 25.00
_diffrn_reflns_theta_max 25.00
_diffrn_reflns_theta_min 1.45
_exptl_absorpt_coefficient_mu 0.259
_exptl_absorpt_correction_T_max 1.0000
_exptl_absorpt_correction_T_min 0.8328
_exptl_absorpt_correction_type multi-scan
_exptl_crystal_colour colorless
_exptl_crystal_density_diffrn 1.574
_exptl_crystal_description block
_exptl_crystal_F_000 2576
_exptl_crystal_size_max 0.34
_exptl_crystal_size_mid 0.28
_exptl_crystal_size_min 0.16
_refine_diff_density_max 0.716
_refine_diff_density_min -0.488
_refine_diff_density_rms 0.082
_refine_ls_abs_structure_details 'Flack H D (1983), Acta Cryst. A39, 876-881'
_refine_ls_abs_structure_Flack 0.0(2)
_refine_ls_extinction_method none
_refine_ls_goodness_of_fit_ref 0.961
_refine_ls_hydrogen_treatment constr
_refine_ls_matrix_type full
_refine_ls_number_parameters 786
_refine_ls_number_reflns 9497
_refine_ls_number_restraints 556
_refine_ls_restrained_S_all 1.015
_refine_ls_R_factor_all 0.1260
_refine_ls_R_factor_gt 0.0959
_refine_ls_shift/su_max 0.001
_refine_ls_shift/su_mean 0.000
_refine_ls_structure_factor_coef Fsqd
_refine_ls_weighting_details 'calc w=1/[\s^2^(Fo^2^)+(0.0500P)^2^+25.0000P] where P=(Fo^2^+2Fc^2^)/3'
_refine_ls_weighting_scheme calc
_refine_ls_wR_factor_gt 0.2042
_refine_ls_wR_factor_ref 0.2243
_reflns_number_gt 6821
_reflns_number_total 9497
_reflns_threshold_expression >2sigma(I)
_cod_data_source_file ja401893w_si_002.cif
_cod_data_source_block macrocycle2c
_cod_original_cell_volume 5386.3(19)
_cod_original_formula_sum 'C38 H48 F12 N10 O17.50 P4'
_cod_database_code 4119648

loop_
_symmetry_equiv_pos_as_xyz
'x, y, z'
'-x+1/2, -y, z+1/2'
'-x, y+1/2, -z+1/2'
'x+1/2, -y+1/2, -z'

loop_
_atom_site_label
_atom_site_type_symbol
_atom_site_fract_x
_atom_site_fract_y
_atom_site_fract_z
_atom_site_U_iso_or_equiv
_atom_site_adp_type
_atom_site_occupancy
_atom_site_symmetry_multiplicity
_atom_site_calc_flag
_atom_site_refinement_flags
_atom_site_disorder_assembly
_atom_site_disorder_group
P1 P 0.41074(18) 0.76979(13) 0.84735(8) 0.0486(5) Uani 1 1 d U . .
P2 P 0.3477(3) 0.52912(17) 0.48285(12) 0.0882(10) Uani 1 1 d DU . .
P3 P 0.2032(2) 0.48776(14) 0.73180(9) 0.0613(6) Uani 1 1 d U . .
P4 P 0.0770(3) 0.6471(2) 0.59900(12) 0.0960(11) Uani 1 1 d U . .
F1 F 0.3678(6) 0.7078(4) 0.8021(2) 0.105(2) Uani 1 1 d U . .
F2 F 0.3438(5) 0.7091(3) 0.8869(2) 0.0766(15) Uani 1 1 d U . .
F3 F 0.5226(5) 0.7101(4) 0.8528(2) 0.0924(19) Uani 1 1 d U . .
F4 F 0.4782(5) 0.8276(4) 0.8071(2) 0.0907(19) Uani 1 1 d U . .
F5 F 0.4508(6) 0.8291(4) 0.8935(2) 0.098(2) Uani 1 1 d U . .
F6 F 0.2978(4) 0.8260(3) 0.8391(2) 0.0776(16) Uani 1 1 d U . .
F7 F 0.4453(16) 0.5703(13) 0.5204(9) 0.299(18) Uani 0.50 1 d PDU A 1
F8 F 0.3092(10) 0.4648(7) 0.5305(4) 0.090(4) Uani 0.50 1 d PDU A 1
F9 F 0.2550(14) 0.4823(11) 0.4495(6) 0.208(10) Uani 0.50 1 d PDU A 1
F10 F 0.3863(17) 0.5836(11) 0.4343(6) 0.195(11) Uani 0.50 1 d PDU A 1
F7' F 0.4489(14) 0.6017(11) 0.4822(7) 0.214(10) Uani 0.50 1 d PDU A 2
F8' F 0.3709(15) 0.5197(11) 0.5447(4) 0.138(6) Uani 0.50 1 d PDU A 2
F9' F 0.2556(15) 0.4589(11) 0.4829(9) 0.278(16) Uani 0.50 1 d PDU A 2
F10' F 0.3322(11) 0.5498(9) 0.4223(4) 0.098(4) Uani 0.50 1 d PDU A 2
F11 F 0.4435(9) 0.4608(7) 0.4712(4) 0.230(6) Uani 1 1 d DU A .
F12 F 0.2614(10) 0.5984(6) 0.4993(4) 0.264(7) Uani 1 1 d DU A .
O1W O -0.0148(8) 0.8315(6) 0.7301(3) 0.127(3) Uani 1 1 d U . .
O1 O 0.2316(13) 0.4768(8) 0.7870(4) 0.193(6) Uani 1 1 d U . .
H1B H 0.2915 0.4979 0.7927 0.290 Uiso 0.50 1 calc PR . .
O2 O 0.2940(11) 0.4439(9) 0.7088(4) 0.202(6) Uani 1 1 d U . .
H2B H 0.2874 0.4460 0.6787 0.304 Uiso 0.50 1 calc PR . .
O2W O 0.2413(9) 0.4390(5) 0.3572(3) 0.131(4) Uani 1 1 d U . .
O3 O 0.1849(11) 0.5704(6) 0.7206(4) 0.163(5) Uani 1 1 d U . .
H3B H 0.1708 0.5750 0.6912 0.245 Uiso 0.50 1 calc PR . .
O3W O 0.3516(7) 0.4164(6) 0.6207(3) 0.114(3) Uani 1 1 d U . .
O4 O 0.0935(12) 0.4469(9) 0.7276(5) 0.218(7) Uani 1 1 d U . .
H4A H 0.0719 0.4494 0.6991 0.326 Uiso 0.50 1 calc PR . .
O4W O 0.1801(9) 0.8354(7) 0.5163(4) 0.151(4) Uani 1 1 d U . .
O5 O -0.0416(11) 0.6282(10) 0.5851(7) 0.105(5) Uani 0.50 1 d PU . .
H5B H -0.0490 0.6323 0.5552 0.158 Uiso 0.50 1 calc PR . .
O5W O 0.1505(6) 0.7291(4) 0.7603(2) 0.082(2) Uani 1 1 d U . .
O6 O 0.0735(16) 0.6352(10) 0.6536(5) 0.248(7) Uani 1 1 d U . .
H6B H 0.1345 0.6449 0.6653 0.373 Uiso 0.50 1 calc PR . .
O6W O 0.6938(8) 0.2668(7) 1.0584(3) 0.126(3) Uani 1 1 d U . .
O7 O 0.1059(10) 0.7324(7) 0.5855(5) 0.168(5) Uani 1 1 d U . .
H7B H 0.1697 0.7418 0.5936 0.253 Uiso 0.50 1 calc PR . .
O7W O 0.4847(10) 0.6514(6) 0.3680(3) 0.132(4) Uani 1 1 d U . .
O8 O 0.1506(11) 0.5793(6) 0.5808(5) 0.181(5) Uani 1 1 d U . .
H8A H 0.2147 0.5892 0.5884 0.271 Uiso 0.50 1 calc PR . .
O8W O 0.6092(16) 0.5114(13) 1.1672(8) 0.299(10) Uani 1 1 d U . .
O9W O 0.7247(14) 0.5460(10) 1.0965(5) 0.208(6) Uani 1 1 d U . .
O10W O 0.619(2) 0.5557(14) 0.5532(9) 0.142(8) Uani 0.50 1 d PU B 1
O11W O 0.633(3) 0.488(3) 0.5681(13) 0.232(15) Uani 0.50 1 d PU C 2
C1 C 0.7018(7) 0.7336(5) 0.7594(3) 0.0522(19) Uani 1 1 d U . .
H1A H 0.6638 0.7490 0.7876 0.063 Uiso 1 1 calc R . .
C2 C 0.7506(8) 0.7241(7) 0.6823(3) 0.075(3) Uani 1 1 d U . .
H2A H 0.7512 0.7314 0.6484 0.090 Uiso 1 1 calc R . .
C3 C 0.8206(9) 0.6762(8) 0.7093(4) 0.095(4) Uani 1 1 d U . .
H3A H 0.8791 0.6456 0.6972 0.114 Uiso 1 1 calc R . .
C4 C 0.8344(6) 0.6397(5) 0.7977(3) 0.052(2) Uani 1 1 d U . .
C5 C 0.9124(7) 0.5784(6) 0.7915(3) 0.062(2) Uani 1 1 d U . .
H5A H 0.9369 0.5637 0.7603 0.075 Uiso 1 1 calc R . .
C6 C 0.9527(8) 0.5399(6) 0.8331(4) 0.071(3) Uani 1 1 d U . .
H6A H 1.0046 0.4984 0.8298 0.086 Uiso 1 1 calc R . .
C7 C 0.9161(8) 0.5626(5) 0.8806(4) 0.068(2) Uani 1 1 d U . .
H7A H 0.9409 0.5374 0.9092 0.081 Uiso 1 1 calc R . .
C8 C 0.8406(7) 0.6252(5) 0.8807(3) 0.054(2) Uani 1 1 d U . .
C9 C 0.7130(7) 0.7065(5) 0.9307(3) 0.054(2) Uani 1 1 d U . .
H9A H 0.6719 0.7277 0.9048 0.065 Uiso 1 1 calc R . .
C10 C 0.8374(8) 0.6380(6) 0.9739(3) 0.061(2) Uani 1 1 d U . .
H10A H 0.8971 0.6049 0.9819 0.074 Uiso 1 1 calc R . .
C11 C 0.7724(8) 0.6788(6) 1.0056(4) 0.070(3) Uani 1 1 d U . .
H11A H 0.7776 0.6777 1.0398 0.084 Uiso 1 1 calc R . .
C12 C 0.6055(9) 0.7723(5) 0.9983(4) 0.078(3) Uani 1 1 d U . .
H12A H 0.5525 0.7817 0.9722 0.093 Uiso 1 1 calc R . .
H12B H 0.6340 0.8250 1.0086 0.093 Uiso 1 1 calc R . .
C13 C 0.5485(7) 0.7321(5) 1.0410(3) 0.0497(19) Uani 1 1 d U . .
C14 C 0.5728(7) 0.7570(6) 1.0896(3) 0.063(2) Uani 1 1 d U . .
H14A H 0.6267 0.7966 1.0945 0.075 Uiso 1 1 calc R . .
C15 C 0.5224(10) 0.7264(7) 1.1280(3) 0.079(3) Uani 1 1 d U . .
H15A H 0.5404 0.7445 1.1595 0.095 Uiso 1 1 calc R . .
C16 C 0.4434(11) 0.6678(8) 1.1219(4) 0.091(4) Uani 1 1 d U . .
H16A H 0.4066 0.6472 1.1493 0.109 Uiso 1 1 calc R . .
C17 C 0.4174(9) 0.6386(6) 1.0754(4) 0.071(3) Uani 1 1 d U . .
H17A H 0.3650 0.5975 1.0717 0.085 Uiso 1 1 calc R . .
C18 C 0.4692(6) 0.6707(5) 1.0350(3) 0.0459(18) Uani 1 1 d U . .
C19 C 0.4335(9) 0.6398(6) 0.9849(4) 0.079(3) Uani 1 1 d U . .
H19A H 0.3608 0.6155 0.9874 0.095 Uiso 1 1 calc R . .
H19B H 0.4290 0.6854 0.9621 0.095 Uiso 1 1 calc R . .
C20 C 0.5264(8) 0.5614(5) 0.9175(3) 0.064(2) Uani 1 1 d U . .
H20A H 0.4911 0.5878 0.8916 0.077 Uiso 1 1 calc R . .
C21 C 0.5818(9) 0.5258(6) 0.9916(3) 0.071(3) Uani 1 1 d U . .
H21A H 0.5903 0.5252 1.0256 0.086 Uiso 1 1 calc R . .
C22 C 0.6330(8) 0.4774(5) 0.9598(3) 0.068(3) Uani 1 1 d U . .
H22A H 0.6823 0.4358 0.9676 0.082 Uiso 1 1 calc R . .
C23 C 0.6359(7) 0.4680(5) 0.8670(3) 0.053(2) Uani 1 1 d U . .
C24 C 0.7074(7) 0.4006(5) 0.8650(3) 0.058(2) Uani 1 1 d U . .
H24A H 0.7343 0.3759 0.8934 0.069 Uiso 1 1 calc R . .
C25 C 0.7358(8) 0.3727(5) 0.8190(4) 0.063(2) Uani 1 1 d U . .
H25A H 0.7837 0.3286 0.8162 0.076 Uiso 1 1 calc R . .
C26 C 0.6951(8) 0.4085(5) 0.7776(3) 0.062(2) Uani 1 1 d U . .
H26A H 0.7134 0.3895 0.7464 0.074 Uiso 1 1 calc R . .
C27 C 0.6235(7) 0.4760(5) 0.7843(3) 0.052(2) Uani 1 1 d U . .
C28 C 0.5165(7) 0.5874(5) 0.7461(3) 0.056(2) Uani 1 1 d U . .
H28A H 0.4895 0.6102 0.7751 0.067 Uiso 1 1 calc R . .
C29 C 0.6002(10) 0.5060(6) 0.6934(4) 0.079(3) Uani 1 1 d U . .
H29A H 0.6412 0.4631 0.6804 0.094 Uiso 1 1 calc R . .
C30 C 0.5493(10) 0.5641(6) 0.6683(4) 0.082(3) Uani 1 1 d U . .
H30A H 0.5484 0.5698 0.6342 0.098 Uiso 1 1 calc R . .
C31 C 0.4239(8) 0.6850(5) 0.6891(4) 0.067(3) Uani 1 1 d U . .
H31A H 0.4162 0.7202 0.7176 0.081 Uiso 1 1 calc R . .
H31B H 0.3513 0.6640 0.6810 0.081 Uiso 1 1 calc R . .
C32 C 0.4666(6) 0.7356(5) 0.6459(3) 0.0480(18) Uani 1 1 d U . .
C33 C 0.4310(9) 0.7160(6) 0.5996(4) 0.072(3) Uani 1 1 d U . .
H33A H 0.3824 0.6727 0.5948 0.087 Uiso 1 1 calc R . .
C34 C 0.4685(12) 0.7616(8) 0.5598(4) 0.092(4) Uani 1 1 d U . .
H34A H 0.4413 0.7500 0.5285 0.111 Uiso 1 1 calc R . .
C35 C 0.5399(12) 0.8197(8) 0.5649(4) 0.092(4) Uani 1 1 d U . .
H35A H 0.5653 0.8473 0.5372 0.111 Uiso 1 1 calc R . .
C36 C 0.5789(9) 0.8412(6) 0.6102(4) 0.071(3) Uani 1 1 d U . .
H36A H 0.6284 0.8843 0.6133 0.085 Uiso 1 1 calc R . .
C37 C 0.5436(6) 0.7978(4) 0.6527(3) 0.0432(17) Uani 1 1 d U . .
C38 C 0.5915(7) 0.8195(5) 0.7010(3) 0.061(2) Uani 1 1 d U . .
H38A H 0.5340 0.8198 0.7258 0.073 Uiso 1 1 calc R . .
H38B H 0.6231 0.8739 0.6994 0.073 Uiso 1 1 calc R . .
N1 N 0.6797(5) 0.7590(4) 0.7153(2) 0.0533(17) Uani 1 1 d U . .
N2 N 0.7881(5) 0.6816(4) 0.7583(2) 0.0548(17) Uani 1 1 d U . .
N3 N 0.7964(5) 0.6626(4) 0.8421(2) 0.0490(15) Uani 1 1 d U . .
N4 N 0.7988(5) 0.6548(4) 0.9272(2) 0.0493(15) Uani 1 1 d U . .
N5 N 0.6980(6) 0.7216(4) 0.9789(3) 0.0598(18) Uani 1 1 d U . .
N6 N 0.5136(7) 0.5772(4) 0.9652(3) 0.063(2) Uani 1 1 d U . .
N7 N 0.6006(6) 0.4996(4) 0.9136(3) 0.0546(17) Uani 1 1 d U . .
N8 N 0.5956(6) 0.5057(4) 0.8280(3) 0.0550(17) Uani 1 1 d U . .
N9 N 0.5806(6) 0.5216(4) 0.7435(3) 0.0528(17) Uani 1 1 d U . .
N10 N 0.4972(6) 0.6153(4) 0.7020(3) 0.0614(19) Uani 1 1 d U . .

loop_
_atom_site_aniso_label
_atom_site_aniso_U_11
_atom_site_aniso_U_22
_atom_site_aniso_U_33
_atom_site_aniso_U_23
_atom_site_aniso_U_13
_atom_site_aniso_U_12
P1 0.0515(11) 0.0513(11) 0.0431(10) -0.0008(9) 0.0015(9) 0.0063(10)
P2 0.109(2) 0.0602(15) 0.095(2) 0.0104(15) 0.0449(19) 0.0179(16)
P3 0.0748(16) 0.0498(12) 0.0593(13) 0.0021(11) -0.0012(12) -0.0025(12)
P4 0.103(2) 0.112(3) 0.0728(18) -0.0042(18) 0.0065(18) 0.042(2)
F1 0.132(6) 0.104(5) 0.078(4) -0.048(4) -0.033(4) 0.023(4)
F2 0.078(4) 0.069(3) 0.082(3) 0.025(3) 0.010(3) -0.007(3)
F3 0.070(3) 0.091(4) 0.117(5) 0.025(4) 0.008(3) 0.037(3)
F4 0.082(4) 0.103(4) 0.088(4) 0.049(3) 0.034(3) 0.018(3)
F5 0.123(5) 0.096(4) 0.073(4) -0.029(3) -0.009(4) -0.028(4)
F6 0.060(3) 0.070(3) 0.103(4) 0.022(3) 0.017(3) 0.021(3)
F7 0.30(2) 0.28(2) 0.32(2) 0.001(19) -0.025(19) -0.050(19)
F8 0.085(8) 0.090(8) 0.095(9) 0.027(7) 0.002(7) -0.001(7)
F9 0.236(17) 0.260(17) 0.129(12) 0.060(13) -0.082(12) -0.168(14)
F10 0.225(19) 0.198(17) 0.163(16) 0.044(14) 0.051(14) -0.067(15)
F7' 0.231(18) 0.272(19) 0.139(14) 0.030(15) -0.014(14) -0.111(16)
F8' 0.178(14) 0.163(13) 0.073(8) 0.058(9) 0.008(9) 0.014(12)
F9' 0.28(2) 0.27(2) 0.28(2) 0.026(18) -0.013(18) -0.139(17)
F10' 0.099(9) 0.134(11) 0.060(7) 0.005(7) -0.013(7) -0.028(8)
F11 0.206(10) 0.244(11) 0.240(11) 0.045(10) 0.113(9) 0.109(9)
F12 0.317(14) 0.239(11) 0.236(11) -0.016(10) 0.048(11) 0.193(11)
O1W 0.133(7) 0.149(8) 0.099(6) -0.004(6) -0.010(6) 0.066(6)
O1 0.310(14) 0.154(9) 0.115(7) 0.008(7) -0.086(9) 0.068(10)
O2 0.186(10) 0.272(13) 0.150(9) -0.021(9) 0.032(8) 0.147(10)
O2W 0.217(10) 0.107(6) 0.071(5) 0.000(4) 0.015(6) -0.072(7)
O3 0.203(11) 0.086(6) 0.201(10) 0.004(6) -0.068(9) 0.050(7)
O3W 0.098(6) 0.171(8) 0.074(5) 0.027(5) 0.006(5) 0.045(6)
O4 0.201(11) 0.238(13) 0.214(12) -0.042(10) 0.034(10) -0.135(10)
O4W 0.150(8) 0.157(8) 0.146(8) 0.002(7) -0.062(7) -0.052(7)
O5 0.040(7) 0.097(10) 0.178(14) 0.001(10) -0.021(8) 0.001(7)
O5W 0.088(5) 0.084(4) 0.075(4) 0.009(4) -0.009(4) 0.015(4)
O6 0.354(16) 0.278(14) 0.113(8) 0.033(10) -0.018(10) 0.152(13)
O6W 0.119(7) 0.169(8) 0.090(5) -0.011(6) -0.017(5) 0.037(7)
O7 0.162(10) 0.106(7) 0.237(12) 0.014(8) 0.041(9) -0.012(7)
O7W 0.187(9) 0.121(7) 0.089(6) -0.014(5) -0.001(6) -0.042(7)
O8 0.216(11) 0.112(7) 0.215(11) 0.007(8) 0.102(10) 0.071(8)
O8W 0.245(15) 0.317(17) 0.336(17) 0.123(15) 0.021(14) 0.112(13)
O9W 0.234(13) 0.241(13) 0.148(9) -0.006(9) -0.078(10) 0.025(11)
O10W 0.178(17) 0.119(13) 0.131(14) 0.005(12) -0.008(13) -0.011(13)
O11W 0.24(2) 0.25(2) 0.20(2) 0.007(18) -0.001(18) 0.018(19)
C1 0.050(5) 0.055(4) 0.051(4) -0.018(4) 0.000(4) 0.008(4)
C2 0.061(5) 0.108(8) 0.057(5) -0.017(6) 0.003(5) 0.022(6)
C3 0.077(7) 0.139(10) 0.069(6) -0.014(7) 0.014(6) 0.033(7)
C4 0.039(4) 0.061(5) 0.056(5) -0.015(4) -0.001(4) 0.001(4)
C5 0.057(5) 0.068(5) 0.061(5) -0.019(4) -0.001(4) 0.006(5)
C6 0.059(6) 0.063(5) 0.092(7) -0.003(5) 0.006(5) 0.021(5)
C7 0.069(6) 0.060(5) 0.074(6) -0.001(5) 0.005(5) 0.007(5)
C8 0.053(5) 0.045(4) 0.063(5) -0.014(4) 0.009(4) -0.004(4)
C9 0.046(4) 0.053(5) 0.062(5) 0.002(4) 0.005(4) 0.004(4)
C10 0.053(5) 0.065(5) 0.067(5) 0.003(4) 0.012(5) 0.001(4)
C11 0.070(6) 0.076(6) 0.065(6) 0.011(5) 0.007(5) -0.018(5)
C12 0.096(7) 0.045(4) 0.092(6) -0.001(5) 0.050(6) -0.003(5)
C13 0.056(5) 0.052(4) 0.041(4) -0.007(4) 0.007(3) 0.004(4)
C14 0.043(5) 0.077(6) 0.069(6) -0.028(5) -0.007(4) 0.008(4)
C15 0.101(8) 0.101(8) 0.037(5) -0.015(5) -0.011(5) 0.041(7)
C16 0.108(9) 0.106(8) 0.059(6) 0.034(6) 0.034(6) 0.049(7)
C17 0.072(6) 0.056(5) 0.084(7) 0.011(5) 0.022(5) 0.008(5)
C18 0.047(4) 0.048(4) 0.043(4) -0.001(3) -0.005(3) 0.001(4)
C19 0.086(7) 0.077(6) 0.075(6) -0.032(5) -0.026(5) 0.027(5)
C20 0.071(6) 0.053(5) 0.068(6) -0.015(4) -0.019(5) 0.004(4)
C21 0.086(7) 0.071(5) 0.057(5) -0.009(5) -0.029(5) 0.019(5)
C22 0.081(7) 0.049(5) 0.074(6) -0.017(5) -0.020(5) 0.011(5)
C23 0.057(5) 0.040(4) 0.061(5) -0.007(4) 0.002(4) -0.011(4)
C24 0.048(5) 0.056(5) 0.070(5) -0.017(4) -0.007(4) 0.002(4)
C25 0.064(6) 0.046(4) 0.079(6) -0.010(4) 0.006(5) 0.007(4)
C26 0.070(6) 0.049(4) 0.066(5) -0.005(4) 0.013(5) -0.010(4)
C27 0.052(5) 0.037(4) 0.066(5) -0.007(4) 0.007(4) -0.004(3)
C28 0.056(5) 0.046(4) 0.067(5) -0.006(4) 0.006(4) -0.007(4)
C29 0.116(8) 0.052(5) 0.068(6) -0.001(4) 0.022(6) 0.019(5)
C30 0.117(9) 0.061(6) 0.068(6) 0.014(5) 0.018(6) 0.024(6)
C31 0.059(5) 0.051(5) 0.092(7) 0.022(5) 0.014(5) 0.002(4)
C32 0.051(4) 0.046(4) 0.047(4) 0.003(4) 0.001(4) 0.003(4)
C33 0.079(6) 0.071(6) 0.067(6) -0.017(5) -0.021(5) 0.008(5)
C34 0.129(10) 0.102(8) 0.046(5) -0.015(6) -0.020(6) 0.048(8)
C35 0.127(10) 0.097(8) 0.052(6) 0.032(6) 0.023(6) 0.046(7)
C36 0.075(6) 0.057(5) 0.081(7) 0.022(5) 0.021(5) 0.006(5)
C37 0.051(4) 0.041(4) 0.038(4) -0.002(3) 0.006(3) 0.003(3)
C38 0.056(5) 0.063(5) 0.065(5) -0.019(4) -0.011(4) 0.005(4)
N1 0.043(4) 0.070(4) 0.047(4) -0.014(3) -0.005(3) 0.010(3)
N2 0.040(4) 0.073(4) 0.051(4) -0.017(3) -0.001(3) 0.004(3)
N3 0.037(3) 0.055(4) 0.055(4) -0.008(3) 0.003(3) -0.003(3)
N4 0.039(3) 0.048(3) 0.060(4) 0.002(3) 0.010(3) -0.002(3)
N5 0.055(4) 0.062(4) 0.062(4) 0.004(4) 0.028(4) -0.002(4)
N6 0.076(5) 0.056(4) 0.059(4) -0.021(3) -0.019(4) 0.009(4)
N7 0.062(4) 0.039(3) 0.063(4) -0.012(3) -0.014(4) 0.000(3)
N8 0.054(4) 0.039(3) 0.072(5) -0.006(3) -0.003(4) -0.007(3)
N9 0.063(4) 0.031(3) 0.064(4) 0.000(3) 0.010(3) -0.008(3)
N10 0.070(5) 0.048(4) 0.066(5) 0.008(3) 0.017(4) -0.009(3)

loop_
_atom_type_symbol
_atom_type_description
_atom_type_scat_dispersion_real
_atom_type_scat_dispersion_imag
_atom_type_scat_source
C C 0.0033 0.0016 'International Tables Vol C Tables 4.2.6.8 and 6.1.1.4'
H H 0.0000 0.0000 'International Tables Vol C Tables 4.2.6.8 and 6.1.1.4'
N N 0.0061 0.0033 'International Tables Vol C Tables 4.2.6.8 and 6.1.1.4'
O O 0.0106 0.0060 'International Tables Vol C Tables 4.2.6.8 and 6.1.1.4'
F F 0.0171 0.0103 'International Tables Vol C Tables 4.2.6.8 and 6.1.1.4'
P P 0.1023 0.0942 'International Tables Vol C Tables 4.2.6.8 and 6.1.1.4'

loop_
_geom_angle_atom_site_label_1
_geom_angle_atom_site_label_2
_geom_angle_atom_site_label_3
_geom_angle
F5 P1 F4 91.2(3)
F5 P1 F6 91.1(4)
F4 P1 F6 90.2(3)
F5 P1 F2 90.2(3)
F4 P1 F2 178.3(3)
F6 P1 F2 90.8(3)
F5 P1 F3 92.1(4)
F4 P1 F3 89.5(3)
F6 P1 F3 176.8(4)
F2 P1 F3 89.4(3)
F5 P1 F1 178.0(4)
F4 P1 F1 90.8(4)
F6 P1 F1 88.9(3)
F2 P1 F1 87.8(3)
F3 P1 F1 87.9(3)
F9' P2 F12 92.9(8)
F9' P2 F9 35.4(9)
F12 P2 F9 92.1(8)
F9' P2 F11 90.3(8)
F12 P2 F11 174.0(6)
F9 P2 F11 93.5(8)
F9' P2 F10 125.7(10)
F12 P2 F10 91.5(7)
F9 P2 F10 90.3(8)
F11 P2 F10 90.8(7)
F9' P2 F10' 93.9(8)
F12 P2 F10' 93.3(6)
F9 P2 F10' 58.5(7)
F11 P2 F10' 91.6(6)
F10 P2 F10' 31.8(7)
F9' P2 F7 140.2(11)
F12 P2 F7 90.4(8)
F9 P2 F7 175.1(10)
F11 P2 F7 83.8(7)
F10 P2 F7 93.8(9)
F10' P2 F7 125.5(9)
F9' P2 F7' 178.1(10)
F12 P2 F7' 88.9(7)
F9 P2 F7' 144.5(8)
F11 P2 F7' 87.8(7)
F10 P2 F7' 54.2(8)
F10' P2 F7' 86.0(7)
F7 P2 F7' 39.7(9)
F9' P2 F8' 92.8(8)
F12 P2 F8' 84.1(6)
F9 P2 F8' 128.0(8)
F11 P2 F8' 90.6(6)
F10 P2 F8' 141.5(9)
F10' P2 F8' 173.0(8)
F7 P2 F8' 48.1(9)
F7' P2 F8' 87.4(8)
F9' P2 F8 51.4(8)
F12 P2 F8 92.6(6)
F9 P2 F8 86.8(7)
F11 P2 F8 85.4(5)
F10 P2 F8 175.1(8)
F10' P2 F8 145.0(7)
F7 P2 F8 88.9(8)
F7' P2 F8 128.6(7)
F8' P2 F8 41.9(6)
O3 P3 O2 120.1(9)
O3 P3 O4 105.9(9)
O2 P3 O4 114.9(9)
O3 P3 O1 111.0(7)
O2 P3 O1 101.0(7)
O4 P3 O1 102.7(9)
O7 P4 O6 112.0(9)
O7 P4 O8 118.0(7)
O6 P4 O8 104.2(8)
O7 P4 O5 110.7(8)
O6 P4 O5 101.1(11)
O8 P4 O5 109.2(9)
P3 O1 H1B 109.5
P3 O2 H2B 109.5
P3 O3 H3B 109.5
P3 O4 H4A 109.5
P4 O5 H5B 109.5
P4 O6 H6B 109.5
P4 O7 H7B 109.5
P4 O8 H8A 109.5
N1 C1 N2 110.1(7)
N1 C1 H1A 125.0
N2 C1 H1A 125.0
C3 C2 N1 106.1(8)
C3 C2 H2A 127.0
N1 C2 H2A 127.0
C2 C3 N2 107.6(9)
C2 C3 H3A 126.2
N2 C3 H3A 126.2
N3 C4 C5 122.9(8)
N3 C4 N2 114.5(7)
C5 C4 N2 122.6(8)
C6 C5 C4 118.1(8)
C6 C5 H5A 120.9
C4 C5 H5A 120.9
C5 C6 C7 121.0(8)
C5 C6 H6A 119.5
C7 C6 H6A 119.5
C8 C7 C6 114.0(9)
C8 C7 H7A 123.0
C6 C7 H7A 123.0
N3 C8 C7 127.8(8)
N3 C8 N4 113.2(7)
C7 C8 N4 119.0(8)
N5 C9 N4 106.9(7)
N5 C9 H9A 126.6
N4 C9 H9A 126.6
C11 C10 N4 107.0(8)
C11 C10 H10A 126.5
N4 C10 H10A 126.5
C10 C11 N5 107.6(8)
C10 C11 H11A 126.2
N5 C11 H11A 126.2
N5 C12 C13 112.1(7)
N5 C12 H12A 109.2
C13 C12 H12A 109.2
N5 C12 H12B 109.2
C13 C12 H12B 109.2
H12A C12 H12B 107.9
C18 C13 C14 117.3(7)
C18 C13 C12 122.7(8)
C14 C13 C12 120.0(8)
C15 C14 C13 122.6(9)
C15 C14 H14A 118.7
C13 C14 H14A 118.7
C14 C15 C16 119.9(9)
C14 C15 H15A 120.1
C16 C15 H15A 120.1
C15 C16 C17 120.8(10)
C15 C16 H16A 119.6
C17 C16 H16A 119.6
C18 C17 C16 119.7(10)
C18 C17 H17A 120.2
C16 C17 H17A 120.2
C17 C18 C13 119.7(8)
C17 C18 C19 117.5(9)
C13 C18 C19 122.7(8)
N6 C19 C18 111.2(7)
N6 C19 H19A 109.4
C18 C19 H19A 109.4
N6 C19 H19B 109.4
C18 C19 H19B 109.4
H19A C19 H19B 108.0
N6 C20 N7 107.3(8)
N6 C20 H20A 126.3
N7 C20 H20A 126.3
C22 C21 N6 107.8(8)
C22 C21 H21A 126.1
N6 C21 H21A 126.1
C21 C22 N7 107.8(8)
C21 C22 H22A 126.1
N7 C22 H22A 126.1
N8 C23 C24 124.3(8)
N8 C23 N7 115.5(7)
C24 C23 N7 120.2(8)
C25 C24 C23 116.8(8)
C25 C24 H24A 121.6
C23 C24 H24A 121.6
C26 C25 C24 121.3(8)
C26 C25 H25A 119.4
C24 C25 H25A 119.4
C25 C26 C27 116.7(8)
C25 C26 H26A 121.6
C27 C26 H26A 121.6
N8 C27 C26 123.9(8)
N8 C27 N9 114.1(7)
C26 C27 N9 121.9(8)
N10 C28 N9 109.9(8)
N10 C28 H28A 125.1
N9 C28 H28A 125.1
C30 C29 N9 106.9(9)
C30 C29 H29A 126.6
N9 C29 H29A 126.6
C29 C30 N10 107.8(9)
C29 C30 H30A 126.1
N10 C30 H30A 126.1
N10 C31 C32 113.2(7)
N10 C31 H31A 108.9
C32 C31 H31A 108.9
N10 C31 H31B 108.9
C32 C31 H31B 108.9
H31A C31 H31B 107.8
C33 C32 C37 120.3(8)
C33 C32 C31 118.2(8)
C37 C32 C31 121.5(7)
C32 C33 C34 119.1(10)
C32 C33 H33A 120.4
C34 C33 H33A 120.4
C35 C34 C33 122.0(10)
C35 C34 H34A 119.0
C33 C34 H34A 119.0
C34 C35 C36 121.2(11)
C34 C35 H35A 119.4
C36 C35 H35A 119.4
C35 C36 C37 119.9(10)
C35 C36 H36A 120.0
C37 C36 H36A 120.0
C32 C37 C36 117.4(8)
C32 C37 C38 123.8(7)
C36 C37 C38 118.8(8)
C37 C38 N1 110.5(6)
C37 C38 H38A 109.6
N1 C38 H38A 109.6
C37 C38 H38B 109.6
N1 C38 H38B 109.6
H38A C38 H38B 108.1
C1 N1 C2 110.0(7)
C1 N1 C38 126.6(7)
C2 N1 C38 123.4(7)
C1 N2 C3 106.3(8)
C1 N2 C4 127.4(7)
C3 N2 C4 126.3(8)
C8 N3 C4 116.1(7)
C9 N4 C10 108.8(7)
C9 N4 C8 123.0(7)
C10 N4 C8 128.2(7)
C9 N5 C11 109.7(7)
C9 N5 C12 123.3(8)
C11 N5 C12 126.8(8)
C20 N6 C21 108.6(8)
C20 N6 C19 123.5(8)
C21 N6 C19 127.9(7)
C20 N7 C22 108.5(8)
C20 N7 C23 122.4(7)
C22 N7 C23 129.1(7)
C23 N8 C27 116.9(7)
C28 N9 C29 107.3(8)
C28 N9 C27 126.3(7)
C29 N9 C27 126.4(7)
C28 N10 C30 108.2(8)
C28 N10 C31 126.3(8)
C30 N10 C31 125.3(8)

loop_
_geom_bond_atom_site_label_1
_geom_bond_atom_site_label_2
_geom_bond_distance
P1 F5 1.658(6)
P1 F4 1.660(5)
P1 F6 1.664(5)
P1 F2 1.672(5)
P1 F3 1.678(5)
P1 F1 1.677(6)
P2 F9' 1.602(13)
P2 F12 1.605(8)
P2 F9 1.634(11)
P2 F11 1.643(8)
P2 F10 1.658(12)
P2 F10' 1.690(10)
P2 F7 1.700(14)
P2 F7' 1.707(12)
P2 F8' 1.709(10)
P2 F8 1.731(9)
P3 O3 1.403(9)
P3 O2 1.455(10)
P3 O4 1.494(12)
P3 O1 1.548(9)
P4 O7 1.484(11)
P4 O6 1.497(13)
P4 O8 1.507(9)
P4 O5 1.518(14)
O1 H1B 0.8200
O2 H2B 0.8200
O3 H3B 0.8200
O4 H4A 0.8200
O5 H5B 0.8200
O6 H6B 0.8200
O7 H7B 0.8200
O8 H8A 0.8200
C1 N1 1.295(10)
C1 N2 1.349(10)
C1 H1A 0.9300
C2 C3 1.368(14)
C2 N1 1.368(10)
C2 H2A 0.9300
C3 N2 1.389(11)
C3 H3A 0.9300
C4 N3 1.346(10)
C4 C5 1.388(12)
C4 N2 1.389(10)
C5 C6 1.382(13)
C5 H5A 0.9300
C6 C7 1.413(13)
C6 H6A 0.9300
C7 C8 1.373(12)
C7 H7A 0.9300
C8 N3 1.326(11)
C8 N4 1.445(10)
C9 N5 1.343(10)
C9 N4 1.344(10)
C9 H9A 0.9300
C10 C11 1.344(12)
C10 N4 1.381(11)
C10 H10A 0.9300
C11 N5 1.354(12)
C11 H11A 0.9300
C12 N5 1.490(11)
C12 C13 1.501(11)
C12 H12A 0.9700
C12 H12B 0.9700
C13 C18 1.401(11)
C13 C14 1.413(11)
C14 C15 1.309(14)
C14 H14A 0.9300
C15 C16 1.365(16)
C15 H15A 0.9300
C16 C17 1.386(15)
C16 H16A 0.9300
C17 C18 1.370(12)
C17 H17A 0.9300
C18 C19 1.515(11)
C19 N6 1.509(11)
C19 H19A 0.9700
C19 H19B 0.9700
C20 N6 1.330(11)
C20 N7 1.356(11)
C20 H20A 0.9300
C21 C22 1.326(13)
C21 N6 1.381(11)
C21 H21A 0.9300
C22 N7 1.365(11)
C22 H22A 0.9300
C23 N8 1.320(10)
C23 C24 1.404(12)
C23 N7 1.433(10)
C24 C25 1.372(11)
C24 H24A 0.9300
C25 C26 1.361(12)
C25 H25A 0.9300
C26 C27 1.416(11)
C26 H26A 0.9300
C27 N8 1.325(10)
C27 N9 1.434(10)
C28 N10 1.304(11)
C28 N9 1.330(11)
C28 H28A 0.9300
C29 C30 1.324(13)
C29 N9 1.404(11)
C29 H29A 0.9300
C30 N10 1.391(12)
C30 H30A 0.9300
C31 N10 1.486(11)
C31 C32 1.527(11)
C31 H31A 0.9700
C31 H31B 0.9700
C32 C33 1.368(11)
C32 C37 1.392(10)
C33 C34 1.390(16)
C33 H33A 0.9300
C34 C35 1.294(17)
C34 H34A 0.9300
C35 C36 1.365(16)
C35 H35A 0.9300
C36 C37 1.420(11)
C36 H36A 0.9300
C37 C38 1.480(11)
C38 N1 1.508(11)
C38 H38A 0.9700
C38 H38B 0.9700

loop_
_geom_torsion_atom_site_label_1
_geom_torsion_atom_site_label_2
_geom_torsion_atom_site_label_3
_geom_torsion_atom_site_label_4
_geom_torsion
N1 C2 C3 N2 1.6(13)
N3 C4 C5 C6 -0.2(13)
N2 C4 C5 C6 -179.4(8)
C4 C5 C6 C7 -0.5(14)
C5 C6 C7 C8 -0.8(14)
C6 C7 C8 N3 3.2(14)
C6 C7 C8 N4 -178.8(8)
N4 C10 C11 N5 -2.0(10)
N5 C12 C13 C18 -80.6(12)
N5 C12 C13 C14 100.5(10)
C18 C13 C14 C15 -1.8(13)
C12 C13 C14 C15 177.2(9)
C13 C14 C15 C16 0.3(15)
C14 C15 C16 C17 1.6(16)
C15 C16 C17 C18 -2.0(15)
C16 C17 C18 C13 0.5(13)
C16 C17 C18 C19 -176.9(9)
C14 C13 C18 C17 1.3(12)
C12 C13 C18 C17 -177.7(8)
C14 C13 C18 C19 178.5(8)
C12 C13 C18 C19 -0.4(12)
C17 C18 C19 N6 -100.7(10)
C13 C18 C19 N6 82.1(11)
N6 C21 C22 N7 2.0(12)
N8 C23 C24 C25 -0.3(13)
N7 C23 C24 C25 178.7(8)
C23 C24 C25 C26 -0.8(13)
C24 C25 C26 C27 0.7(13)
C25 C26 C27 N8 0.5(13)
C25 C26 C27 N9 176.3(8)
N9 C29 C30 N10 -0.6(13)
N10 C31 C32 C33 92.8(10)
N10 C31 C32 C37 -84.3(10)
C37 C32 C33 C34 -3.2(14)
C31 C32 C33 C34 179.7(9)
C32 C33 C34 C35 3.2(17)
C33 C34 C35 C36 -2.7(19)
C34 C35 C36 C37 2.1(17)
C33 C32 C37 C36 2.6(12)
C31 C32 C37 C36 179.7(7)
C33 C32 C37 C38 -176.1(8)
C31 C32 C37 C38 0.9(12)
C35 C36 C37 C32 -2.0(13)
C35 C36 C37 C38 176.8(9)
C32 C37 C38 N1 77.8(10)
C36 C37 C38 N1 -100.9(9)
N2 C1 N1 C2 0.5(10)
N2 C1 N1 C38 -178.1(7)
C3 C2 N1 C1 -1.3(12)
C3 C2 N1 C38 177.3(9)
C37 C38 N1 C1 -145.0(8)
C37 C38 N1 C2 36.6(12)
N1 C1 N2 C3 0.5(11)
N1 C1 N2 C4 -177.9(8)
C2 C3 N2 C1 -1.3(12)
C2 C3 N2 C4 177.2(9)
N3 C4 N2 C1 -9.1(12)
C5 C4 N2 C1 170.1(8)
N3 C4 N2 C3 172.8(9)
C5 C4 N2 C3 -8.0(14)
C7 C8 N3 C4 -3.9(13)
N4 C8 N3 C4 178.0(7)
C5 C4 N3 C8 2.3(12)
N2 C4 N3 C8 -178.5(7)
N5 C9 N4 C10 -0.2(9)
N5 C9 N4 C8 -179.2(7)
C11 C10 N4 C9 1.4(10)
C11 C10 N4 C8 -179.7(8)
N3 C8 N4 C9 8.9(11)
C7 C8 N4 C9 -169.4(8)
N3 C8 N4 C10 -169.9(8)
C7 C8 N4 C10 11.8(12)
N4 C9 N5 C11 -1.0(9)
N4 C9 N5 C12 -175.9(7)
C10 C11 N5 C9 1.9(10)
C10 C11 N5 C12 176.5(8)
C13 C12 N5 C9 132.9(9)
C13 C12 N5 C11 -41.1(13)
N7 C20 N6 C21 1.1(11)
N7 C20 N6 C19 -177.2(8)
C22 C21 N6 C20 -2.0(12)
C22 C21 N6 C19 176.2(9)
C18 C19 N6 C20 -155.4(9)
C18 C19 N6 C21 26.7(14)
N6 C20 N7 C22 0.1(10)
N6 C20 N7 C23 -178.6(7)
C21 C22 N7 C20 -1.4(11)
C21 C22 N7 C23 177.3(8)
N8 C23 N7 C20 3.2(11)
C24 C23 N7 C20 -175.9(8)
N8 C23 N7 C22 -175.3(8)
C24 C23 N7 C22 5.6(13)
C24 C23 N8 C27 1.5(12)
N7 C23 N8 C27 -177.6(7)
C26 C27 N8 C23 -1.6(12)
N9 C27 N8 C23 -177.7(7)
N10 C28 N9 C29 -1.7(10)
N10 C28 N9 C27 177.1(7)
C30 C29 N9 C28 1.4(12)
C30 C29 N9 C27 -177.4(9)
N8 C27 N9 C28 -1.1(11)
C26 C27 N9 C28 -177.3(8)
N8 C27 N9 C29 177.5(8)
C26 C27 N9 C29 1.3(13)
N9 C28 N10 C30 1.4(11)
N9 C28 N10 C31 176.1(7)
C29 C30 N10 C28 -0.5(12)
C29 C30 N10 C31 -175.3(9)
C32 C31 N10 C28 144.4(9)
C32 C31 N10 C30 -41.7(13)
